data_7202093
loop_
_publ_author_name
'Carlucci, Lucia'
'Ciani, Gianfranco'
'Maggini, Simona'
'Proserpio, Davide M.'

_publ_section_title
;
 Metal--organic coordination frameworks assembled with the long
 flexible ligand 4,4&#x2032;-bis(imidazol-1-ylmethyl)biphenyl
;
_journal_issue 9
_journal_name_full CrystEngComm
_journal_page_first 1191
_journal_paper_doi 10.1039/b803815e
_journal_volume 10
_journal_year 2008
_chemical_formula_sum 'C108 H122 Co2 N24 O20'
_chemical_formula_weight 2194.16
_space_group_IT_number 2
_symmetry_cell_setting triclinic
_symmetry_space_group_name_Hall '-P 1'
_symmetry_space_group_name_H-M 'P -1'
_atom_sites_solution_hydrogens geom
_atom_sites_solution_primary direct
_atom_sites_solution_secondary difmap
_cell_angle_alpha 72.212(4)
_cell_angle_beta 81.686(4)
_cell_angle_gamma 83.572(4)
_cell_formula_units_Z 1
_cell_length_a 8.7796(19)
_cell_length_b 14.857(3)
_cell_length_c 21.621(5)
_cell_measurement_reflns_used 3825
_cell_measurement_temperature 150(2)
_cell_measurement_theta_max 20
_cell_measurement_theta_min 3
_cell_volume 2650.3(10)
_computing_molecular_graphics TOPOS
_computing_structure_refinement 'SHELXL-97 (Sheldrick, 1997)'
_computing_structure_solution SIR92
_diffrn_ambient_temperature 150(2)
_diffrn_detector_type CCD_plate
_diffrn_measured_fraction_theta_full 0.995
_diffrn_measured_fraction_theta_max 0.992
_diffrn_measurement_device SMART
_diffrn_measurement_method omega-scan
_diffrn_radiation_monochromator graphite
_diffrn_radiation_source 'fine-focus sealed tube'
_diffrn_radiation_type MoK\a
_diffrn_radiation_wavelength 0.71073
_diffrn_reflns_av_R_equivalents 0.0463
_diffrn_reflns_av_sigmaI/netI 0.0834
_diffrn_reflns_limit_h_max 10
_diffrn_reflns_limit_h_min -10
_diffrn_reflns_limit_k_max 17
_diffrn_reflns_limit_k_min -17
_diffrn_reflns_limit_l_max 25
_diffrn_reflns_limit_l_min -25
_diffrn_reflns_number 21054
_diffrn_reflns_theta_full 25.00
_diffrn_reflns_theta_max 25.04
_diffrn_reflns_theta_min 1.00
_diffrn_standards_decay_% 25
_exptl_absorpt_coefficient_mu 0.395
_exptl_absorpt_correction_T_max 1.00
_exptl_absorpt_correction_T_min 0.83
_exptl_absorpt_correction_type empirical
_exptl_crystal_colour 'pale pink'
_exptl_crystal_density_diffrn 1.375
_exptl_crystal_density_method 'not measured'
_exptl_crystal_description block
_exptl_crystal_F_000 1152
_exptl_crystal_size_max 0.40
_exptl_crystal_size_mid 0.16
_exptl_crystal_size_min 0.06
_refine_diff_density_max 1.835
_refine_diff_density_min -0.906
_refine_diff_density_rms 0.109
_refine_ls_extinction_method none
_refine_ls_goodness_of_fit_all 1.042
_refine_ls_hydrogen_treatment mixed
_refine_ls_matrix_type full
_refine_ls_number_parameters 673
_refine_ls_number_reflns 9331
_refine_ls_number_restraints 103
_refine_ls_restrained_S_all 1.048
_refine_ls_R_factor_all 0.1551
_refine_ls_R_factor_obs 0.1080
_refine_ls_shift/su_max 0.013
_refine_ls_shift/su_mean 0.003
_refine_ls_structure_factor_coef Fsqd
_refine_ls_weighting_details 'calc w=1/[\s^2^(Fo^2^)+(0.1784P)^2^+8.4022P] where P=(Fo^2^+2Fc^2^)/3'
_refine_ls_weighting_scheme calc
_refine_ls_wR_factor_all 0.3327
_refine_ls_wR_factor_obs 0.2928
_reflns_number_observed 5947
_reflns_number_total 9331
_reflns_observed_criterion >2sigma(I)
_cod_data_source_file b803815e.txt
_cod_data_source_block 6_Lu622_[Co(bimb)2(H2O)2][Co(bimb)3](NO3)4(EtOH)4(H2O)2
_cod_depositor_comments
;
The following automatic conversions were performed:
'_symmetry_cell_setting' value 'Triclinic' changed to 'triclinic'
according to '/home/saulius/struct/CIF-dictionaries/cif_core.dic'
dictionary named 'cif_core.dic' version 2.4.1 from 2010-06-29.

Automatic conversion script
Id: cif_fix_enum 1527 2010-12-29 10:47:43Z saulius 
;
_cod_database_code 7202093

loop_
_symmetry_equiv_pos_as_xyz
'x, y, z'
'-x, -y, -z'

loop_
_atom_site_label
_atom_site_type_symbol
_atom_site_fract_x
_atom_site_fract_y
_atom_site_fract_z
_atom_site_U_iso_or_equiv
_atom_site_adp_type
_atom_site_occupancy
_atom_site_symmetry_multiplicity
_atom_site_calc_flag
_atom_site_refinement_flags
_atom_site_disorder_assembly
_atom_site_disorder_group
C1 C -0.0381(8) -0.1996(5) 0.6032(3) 0.0501(18) Uani 1 1 d D . .
H1 H -0.0031 -0.1780 0.6344 0.060 Uiso 1 1 calc R . .
C1S C -0.036(5) -0.355(3) -0.043(2) 0.36(2) Uiso 1 1 d . . .
H1S1 H 0.0499 -0.3958 -0.0543 0.437 Uiso 1 1 calc R . .
H1S2 H -0.0698 -0.3713 0.0036 0.437 Uiso 1 1 calc R . .
C2 C -0.1156(9) -0.2043(6) 0.5152(3) 0.0556(19) Uani 1 1 d D . .
H2 H -0.1451 -0.1864 0.4732 0.067 Uiso 1 1 calc R . .
C2S C -0.184(4) -0.326(3) -0.0942(19) 0.333(19) Uiso 1 1 d . . .
H2S1 H -0.2440 -0.3797 -0.0853 0.500 Uiso 1 1 calc R . .
H2S2 H -0.1392 -0.3092 -0.1391 0.500 Uiso 1 1 calc R . .
H2S3 H -0.2493 -0.2734 -0.0863 0.500 Uiso 1 1 calc R . .
C3 C -0.1122(10) -0.2933(5) 0.5566(3) 0.058(2) Uani 1 1 d D . .
H3 H -0.1385 -0.3471 0.5483 0.070 Uiso 1 1 calc R . .
C3S C 0.6991(19) -0.0822(12) 0.7847(8) 0.137(5) Uiso 1 1 d . . .
H35A H 0.7898 -0.0466 0.7674 0.164 Uiso 1 1 calc R . .
H35B H 0.7300 -0.1418 0.8155 0.164 Uiso 1 1 calc R . .
C4 C -0.0426(8) -0.3697(5) 0.6715(3) 0.0517(19) Uani 1 1 d . . .
H4A H 0.0029 -0.3481 0.7023 0.062 Uiso 1 1 calc R . .
H4B H 0.0283 -0.4184 0.6598 0.062 Uiso 1 1 calc R . .
C4S C 0.635(2) -0.1002(13) 0.7317(9) 0.166(7) Uiso 1 1 d . . .
H3S1 H 0.7116 -0.1345 0.7095 0.250 Uiso 1 1 calc R . .
H3S2 H 0.6039 -0.0411 0.7014 0.250 Uiso 1 1 calc R . .
H3S3 H 0.5470 -0.1370 0.7491 0.250 Uiso 1 1 calc R . .
C5 C -0.1939(8) -0.4118(5) 0.7040(3) 0.0459(17) Uani 1 1 d . . .
C6 C -0.2314(8) -0.4971(5) 0.6999(4) 0.0500(17) Uani 1 1 d . . .
H6 H -0.1605 -0.5312 0.6778 0.060 Uiso 1 1 calc R . .
C7 C -0.3015(9) -0.3628(6) 0.7372(4) 0.059(2) Uani 1 1 d . . .
H7 H -0.2786 -0.3047 0.7400 0.071 Uiso 1 1 calc R . .
C8 C -0.3729(8) -0.5336(5) 0.7281(3) 0.0443(16) Uani 1 1 d . . .
H8 H -0.3950 -0.5918 0.7250 0.053 Uiso 1 1 calc R . .
C9 C -0.4417(9) -0.3973(5) 0.7660(4) 0.0545(19) Uani 1 1 d . . .
H9 H -0.5103 -0.3633 0.7890 0.065 Uiso 1 1 calc R . .
C10 C -0.4821(8) -0.4830(5) 0.7612(3) 0.0421(16) Uani 1 1 d . . .
C11 C -0.6367(7) -0.5192(4) 0.7898(3) 0.0363(14) Uani 1 1 d . . .
C12 C -0.6621(8) -0.6148(5) 0.8085(3) 0.0418(15) Uani 1 1 d . . .
H12 H -0.5795 -0.6582 0.8038 0.050 Uiso 1 1 calc R . .
C13 C -0.7651(8) -0.4570(5) 0.7983(3) 0.0466(17) Uani 1 1 d . . .
H13 H -0.7529 -0.3923 0.7865 0.056 Uiso 1 1 calc R . .
C14 C -0.8066(8) -0.6480(5) 0.8338(3) 0.0446(16) Uani 1 1 d . . .
H14 H -0.8192 -0.7126 0.8455 0.054 Uiso 1 1 calc R . .
C15 C -0.9073(8) -0.4890(4) 0.8234(3) 0.0439(16) Uani 1 1 d . . .
H15 H -0.9896 -0.4456 0.8284 0.053 Uiso 1 1 calc R . .
C16 C -0.9325(7) -0.5854(5) 0.8419(3) 0.0390(14) Uani 1 1 d . . .
C17 C -0.0935(9) 0.3851(5) -0.1310(4) 0.0523(18) Uani 1 1 d . . .
H17A H -0.1240 0.4027 -0.0910 0.063 Uiso 1 1 calc R . .
H17B H -0.1643 0.4195 -0.1621 0.063 Uiso 1 1 calc R . .
C18 C -0.0619(8) 0.2146(5) -0.0652(3) 0.0456(16) Uani 1 1 d D . .
H18 H -0.0236 0.2262 -0.0307 0.055 Uiso 1 1 calc R . .
C19 C -0.1572(8) 0.2379(5) -0.1563(3) 0.0511(18) Uani 1 1 d D . .
H19 H -0.1956 0.2669 -0.1961 0.061 Uiso 1 1 calc R . .
C20 C -0.1398(10) 0.1441(5) -0.1262(3) 0.055(2) Uani 1 1 d D . .
H20 H -0.1658 0.0966 -0.1418 0.066 Uiso 1 1 calc R . .
C21 C -0.0353(8) 0.0603(6) 0.6281(3) 0.060(2) Uani 1 1 d D . .
H21 H -0.1357 0.0858 0.6222 0.072 Uiso 1 1 calc R . .
C22 C 0.1848(8) -0.0161(5) 0.6189(3) 0.0545(19) Uani 1 1 d D . .
H22 H 0.2659 -0.0537 0.6048 0.065 Uiso 1 1 calc R . .
C23 C 0.1847(9) 0.0226(7) 0.6665(3) 0.067(2) Uani 1 1 d D . .
H23 H 0.2654 0.0170 0.6912 0.080 Uiso 1 1 calc R . .
C24 C 0.0037(10) 0.1363(9) 0.7135(4) 0.085(3) Uani 1 1 d . . .
H24A H 0.0448 0.1089 0.7551 0.102 Uiso 1 1 calc R . .
H24B H -0.1078 0.1443 0.7222 0.102 Uiso 1 1 calc R . .
C25 C 0.0670(10) 0.2309(8) 0.6796(4) 0.075(3) Uani 1 1 d . . .
C26 C 0.0047(9) 0.2942(9) 0.6256(5) 0.077(3) Uani 1 1 d . . .
H26 H -0.0826 0.2790 0.6122 0.092 Uiso 1 1 calc R . .
C27 C 0.1977(9) 0.2566(8) 0.6980(4) 0.072(3) Uani 1 1 d . . .
H27 H 0.2428 0.2154 0.7335 0.087 Uiso 1 1 calc R . .
C28 C 0.0673(9) 0.3770(8) 0.5921(4) 0.068(3) Uani 1 1 d . . .
H28 H 0.0222 0.4169 0.5562 0.082 Uiso 1 1 calc R . .
C29 C 0.2614(9) 0.3403(8) 0.6656(4) 0.070(3) Uani 1 1 d . . .
H29 H 0.3469 0.3552 0.6803 0.084 Uiso 1 1 calc R . .
C30 C 0.2017(9) 0.4049(7) 0.6104(4) 0.063(2) Uani 1 1 d . . .
C31 C 0.2738(9) 0.4929(7) 0.5738(4) 0.066(2) Uani 1 1 d . . .
C32 C 0.2819(10) 0.5269(8) 0.5052(4) 0.070(3) Uani 1 1 d . . .
H32 H 0.2381 0.4941 0.4827 0.084 Uiso 1 1 calc R . .
C33 C 0.3422(10) 0.5443(7) 0.6060(4) 0.069(2) Uani 1 1 d . . .
H33 H 0.3382 0.5235 0.6513 0.083 Uiso 1 1 calc R . .
C34 C 0.3534(11) 0.6077(8) 0.4712(5) 0.079(3) Uani 1 1 d . . .
H34 H 0.3563 0.6294 0.4259 0.095 Uiso 1 1 calc R . .
C35 C 0.4144(10) 0.6241(8) 0.5716(4) 0.071(3) Uani 1 1 d . . .
H35 H 0.4595 0.6568 0.5938 0.086 Uiso 1 1 calc R . .
C36 C 0.4220(10) -0.3420(8) 0.5033(5) 0.075(3) Uani 1 1 d . . .
C37 C 0.5052(11) -0.2542(8) 0.4651(5) 0.089(3) Uani 1 1 d . . .
H37A H 0.6017 -0.2569 0.4828 0.107 Uiso 1 1 calc R . .
H37B H 0.5300 -0.2544 0.4200 0.107 Uiso 1 1 calc R . .
C38 C 0.2726(9) -0.1510(6) 0.4923(4) 0.067(2) Uani 1 1 d D . .
H38 H 0.2094 -0.1996 0.5150 0.080 Uiso 1 1 calc R . .
C39 C 0.4653(12) -0.0821(10) 0.4369(10) 0.168(8) Uani 1 1 d D . .
H39 H 0.5616 -0.0697 0.4130 0.202 Uiso 1 1 calc R . .
C40 C 0.3473(11) -0.0136(7) 0.4469(8) 0.134(6) Uani 1 1 d D . .
H40 H 0.3516 0.0518 0.4317 0.161 Uiso 1 1 calc R . .
C41 C -0.3004(9) -0.0786(4) -0.0223(3) 0.0488(18) Uani 1 1 d D . .
H41 H -0.2686 -0.0671 -0.0668 0.059 Uiso 1 1 calc R . .
C42 C -0.3056(9) -0.0899(4) 0.0786(3) 0.0461(17) Uani 1 1 d D . .
H42 H -0.2765 -0.0871 0.1176 0.055 Uiso 1 1 calc R . .
C43 C -0.4360(8) -0.1238(4) 0.0725(3) 0.0474(17) Uani 1 1 d D . .
H43 H -0.5132 -0.1476 0.1061 0.057 Uiso 1 1 calc R . .
C44 C -0.5496(10) -0.1474(5) -0.0229(4) 0.0525(18) Uani 1 1 d . . .
H44A H -0.5396 -0.1136 -0.0693 0.063 Uiso 1 1 calc R . .
H44B H -0.6518 -0.1302 -0.0042 0.063 Uiso 1 1 calc R . .
C45 C -0.5358(10) -0.2531(5) -0.0146(3) 0.055(2) Uani 1 1 d . . .
C46 C -0.590(3) -0.2849(7) -0.0589(6) 0.192(10) Uani 1 1 d . . .
H46 H -0.6375 -0.2427 -0.0933 0.230 Uiso 1 1 calc R . .
C47 C -0.4955(10) -0.3198(5) 0.0395(4) 0.059(2) Uani 1 1 d . . .
H47 H -0.4748 -0.3006 0.0744 0.070 Uiso 1 1 calc R . .
C48 C -0.575(3) -0.3820(7) -0.0526(7) 0.236(14) Uani 1 1 d . . .
H48 H -0.6125 -0.4025 -0.0836 0.284 Uiso 1 1 calc R . .
C49 C -0.4834(10) -0.4154(5) 0.0455(4) 0.055(2) Uani 1 1 d . . .
H49 H -0.4577 -0.4583 0.0846 0.067 Uiso 1 1 calc R . .
C50 C -0.5075(14) -0.4485(5) -0.0030(4) 0.080(3) Uani 1 1 d . . .
N1 N -0.0681(7) -0.1442(4) 0.5451(3) 0.0479(14) Uani 1 1 d D . .
N2 N -0.0636(6) -0.2898(4) 0.6125(3) 0.0452(14) Uani 1 1 d D . .
N3 N -0.0774(7) 0.1297(4) -0.0688(3) 0.0482(15) Uani 1 1 d D . .
N4 N -0.1075(6) 0.2822(4) -0.1168(3) 0.0435(13) Uani 1 1 d D . .
N5 N 0.0440(6) 0.0083(4) 0.5935(2) 0.0476(14) Uani 1 1 d D . .
N6 N 0.0450(7) 0.0725(6) 0.6729(3) 0.066(2) Uani 1 1 d D . .
N7 N 0.2290(6) -0.0606(5) 0.4822(3) 0.0507(15) Uani 1 1 d D . .
N8 N 0.4161(7) -0.1654(5) 0.4668(4) 0.070(2) Uani 1 1 d D . .
N9 N -0.2207(7) -0.0596(4) 0.0177(3) 0.0474(15) Uani 1 1 d D . .
N10 N -0.4345(7) -0.1167(3) 0.0076(3) 0.0446(14) Uani 1 1 d D . .
N100 N 1.147(2) -0.2181(7) 0.7553(6) 0.144(6) Uani 1 1 d . . .
N200 N 0.5919(11) 0.1907(8) 0.7204(6) 0.090(3) Uani 1 1 d . . .
O1S O -0.0269(10) -0.2294(6) -0.0850(4) 0.113(3) Uiso 1 1 d . . .
H1S H 0.0221 -0.2223 -0.1212 0.170 Uiso 1 1 calc R . .
O2S O 0.5811(11) -0.0271(7) 0.8189(5) 0.122(3) Uiso 1 1 d . . .
H2S H 0.5523 0.0222 0.7924 0.183 Uiso 1 1 calc R . .
O101 O 0.9919(15) -0.2172(11) 0.7720(10) 0.223(9) Uani 1 1 d . . .
O102 O 1.2388(12) -0.2315(6) 0.6984(5) 0.117(3) Uani 1 1 d . . .
O103 O 1.2472(14) -0.2083(6) 0.7890(6) 0.170(6) Uani 1 1 d . . .
O201 O 0.5611(12) 0.1684(7) 0.7750(4) 0.126(3) Uani 1 1 d . . .
O202 O 0.6338(11) 0.2739(8) 0.6934(5) 0.132(3) Uani 1 1 d . . .
O203 O 0.6143(13) 0.1438(7) 0.6826(4) 0.131(3) Uani 1 1 d . . .
Co1 Co 0.0000 0.0000 0.5000 0.0388(4) Uani 1 2 d S . .
Co2 Co 0.0000 0.0000 0.0000 0.0495(4) Uani 1 2 d S . .
O2W O 0.7180(9) 0.0477(5) 0.1773(3) 0.084(2) Uani 1 1 d . . .
O1W O -0.0544(8) 0.0607(4) 0.0786(2) 0.0643(16) Uani 1 1 d D . .
H2W H -0.038(9) 0.125(2) 0.071(4) 0.077 Uiso 1 1 d D . .
H1W H -0.134(7) 0.045(5) 0.114(3) 0.077 Uiso 1 1 d D . .

loop_
_atom_site_aniso_label
_atom_site_aniso_U_11
_atom_site_aniso_U_22
_atom_site_aniso_U_33
_atom_site_aniso_U_23
_atom_site_aniso_U_13
_atom_site_aniso_U_12
C1 0.052(4) 0.061(5) 0.033(4) -0.001(3) -0.006(3) -0.015(4)
C2 0.056(5) 0.072(5) 0.038(4) -0.009(4) -0.005(3) -0.025(4)
C3 0.071(5) 0.062(5) 0.042(4) -0.005(4) -0.007(4) -0.031(4)
C4 0.038(4) 0.059(4) 0.044(4) 0.010(3) -0.008(3) -0.013(3)
C5 0.040(4) 0.055(4) 0.034(3) 0.004(3) -0.005(3) -0.014(3)
C6 0.045(4) 0.056(4) 0.046(4) -0.009(3) -0.007(3) -0.005(3)
C7 0.064(5) 0.056(5) 0.056(5) -0.011(4) 0.002(4) -0.029(4)
C8 0.042(4) 0.044(4) 0.045(4) -0.005(3) -0.010(3) -0.011(3)
C9 0.062(5) 0.053(4) 0.045(4) -0.012(3) 0.010(3) -0.017(4)
C10 0.046(4) 0.049(4) 0.027(3) 0.000(3) -0.008(3) -0.015(3)
C11 0.046(4) 0.038(3) 0.022(3) 0.000(2) -0.008(3) -0.008(3)
C12 0.044(4) 0.041(4) 0.038(3) -0.009(3) -0.003(3) -0.004(3)
C13 0.052(4) 0.036(4) 0.044(4) 0.002(3) -0.004(3) -0.011(3)
C14 0.047(4) 0.035(3) 0.050(4) -0.010(3) 0.000(3) -0.012(3)
C15 0.045(4) 0.033(3) 0.048(4) -0.003(3) -0.006(3) -0.002(3)
C16 0.041(4) 0.040(4) 0.035(3) -0.007(3) -0.005(3) -0.008(3)
C17 0.052(4) 0.039(4) 0.063(5) -0.010(3) 0.000(4) -0.012(3)
C18 0.050(4) 0.040(4) 0.047(4) -0.013(3) 0.007(3) -0.018(3)
C19 0.053(4) 0.052(4) 0.045(4) -0.012(3) 0.010(3) -0.020(3)
C20 0.081(5) 0.049(4) 0.039(4) -0.019(3) 0.015(4) -0.031(4)
C21 0.042(4) 0.100(6) 0.037(4) -0.015(4) 0.002(3) -0.023(4)
C22 0.041(4) 0.076(5) 0.040(4) -0.003(4) -0.013(3) -0.010(4)
C23 0.052(5) 0.115(7) 0.033(4) -0.015(4) -0.006(3) -0.024(5)
C24 0.054(5) 0.163(10) 0.052(5) -0.051(6) 0.010(4) -0.037(6)
C25 0.046(5) 0.140(9) 0.056(5) -0.056(6) -0.004(4) -0.001(5)
C26 0.036(4) 0.139(10) 0.076(6) -0.061(7) -0.012(4) -0.001(5)
C27 0.041(4) 0.139(9) 0.039(4) -0.024(5) -0.003(3) -0.022(5)
C28 0.040(4) 0.115(8) 0.066(5) -0.053(6) -0.027(4) 0.026(5)
C29 0.039(4) 0.129(8) 0.047(4) -0.031(5) -0.020(4) 0.004(5)
C30 0.039(4) 0.103(7) 0.058(5) -0.039(5) -0.015(4) 0.012(4)
C31 0.040(4) 0.106(7) 0.059(5) -0.038(5) -0.027(4) 0.035(4)
C32 0.060(5) 0.096(7) 0.059(5) -0.030(5) -0.030(4) 0.027(5)
C33 0.055(5) 0.095(7) 0.058(5) -0.025(5) -0.022(4) 0.018(5)
C34 0.067(6) 0.114(8) 0.060(5) -0.037(6) -0.038(5) 0.049(6)
C35 0.056(5) 0.105(8) 0.057(5) -0.029(5) -0.028(4) 0.021(5)
C36 0.051(5) 0.097(7) 0.070(6) -0.023(5) -0.016(4) 0.031(5)
C37 0.050(5) 0.126(9) 0.081(7) -0.026(6) -0.008(5) 0.029(6)
C38 0.051(5) 0.080(6) 0.052(5) -0.005(4) 0.002(4) 0.014(4)
C39 0.046(6) 0.110(10) 0.34(3) -0.090(13) 0.058(10) -0.024(7)
C40 0.047(6) 0.104(9) 0.250(18) -0.074(10) 0.047(8) -0.028(6)
C41 0.080(5) 0.031(3) 0.037(4) -0.011(3) 0.002(4) -0.020(3)
C42 0.072(5) 0.032(3) 0.037(4) -0.013(3) 0.006(3) -0.021(3)
C43 0.073(5) 0.028(3) 0.041(4) -0.012(3) 0.009(3) -0.015(3)
C44 0.076(5) 0.039(4) 0.045(4) -0.010(3) -0.012(4) -0.017(4)
C45 0.098(6) 0.030(3) 0.038(4) -0.001(3) -0.019(4) -0.019(4)
C46 0.48(3) 0.030(5) 0.092(8) -0.009(5) -0.157(14) -0.001(10)
C47 0.098(6) 0.042(4) 0.044(4) -0.017(3) -0.027(4) 0.000(4)
C48 0.61(4) 0.034(5) 0.108(10) -0.013(6) -0.201(18) -0.015(12)
C49 0.094(6) 0.034(4) 0.041(4) -0.009(3) -0.026(4) 0.000(4)
C50 0.184(11) 0.024(4) 0.041(4) 0.000(3) -0.050(5) -0.016(5)
N1 0.047(3) 0.057(4) 0.035(3) -0.002(3) -0.003(2) -0.016(3)
N2 0.040(3) 0.050(3) 0.037(3) 0.000(3) 0.000(2) -0.016(3)
N3 0.063(4) 0.046(3) 0.038(3) -0.016(3) 0.011(3) -0.028(3)
N4 0.040(3) 0.037(3) 0.052(3) -0.014(3) 0.006(3) -0.010(2)
N5 0.042(3) 0.061(4) 0.030(3) 0.004(3) -0.001(2) -0.015(3)
N6 0.049(4) 0.121(6) 0.030(3) -0.021(3) 0.004(3) -0.029(4)
N7 0.037(3) 0.073(4) 0.037(3) -0.008(3) -0.006(2) -0.004(3)
N8 0.036(4) 0.093(6) 0.082(5) -0.026(4) -0.014(3) 0.004(4)
N9 0.070(4) 0.031(3) 0.040(3) -0.012(2) 0.011(3) -0.021(3)
N10 0.075(4) 0.022(3) 0.036(3) -0.006(2) 0.002(3) -0.019(3)
N100 0.28(2) 0.065(6) 0.099(8) -0.029(6) -0.082(11) 0.022(9)
N200 0.092(7) 0.093(7) 0.106(8) -0.061(7) -0.053(6) 0.048(6)
O101 0.117(9) 0.209(14) 0.36(2) -0.070(14) -0.134(12) 0.027(9)
O102 0.159(8) 0.079(5) 0.112(7) -0.018(5) -0.056(6) 0.024(5)
O103 0.255(13) 0.083(6) 0.233(12) -0.081(7) -0.196(11) 0.053(7)
O201 0.162(9) 0.154(8) 0.052(4) -0.021(5) 0.012(5) -0.029(7)
O202 0.110(7) 0.137(8) 0.140(8) -0.045(7) -0.011(6) 0.042(6)
O203 0.175(10) 0.130(7) 0.098(6) -0.054(6) -0.020(6) 0.006(7)
Co1 0.0324(7) 0.0503(8) 0.0278(6) -0.0003(5) -0.0044(5) -0.0089(5)
Co2 0.0797(10) 0.0372(7) 0.0343(7) -0.0136(5) 0.0122(6) -0.0312(7)
O2W 0.130(6) 0.080(4) 0.046(3) -0.030(3) 0.025(3) -0.035(4)
O1W 0.105(5) 0.049(3) 0.045(3) -0.022(2) 0.019(3) -0.038(3)

loop_
_atom_type_symbol
_atom_type_description
_atom_type_scat_dispersion_real
_atom_type_scat_dispersion_imag
_atom_type_scat_source
C C 0.0033 0.0016 'International Tables Vol C Tables 4.2.6.8 and 6.1.1.4'
H H 0.0000 0.0000 'International Tables Vol C Tables 4.2.6.8 and 6.1.1.4'
N N 0.0061 0.0033 'International Tables Vol C Tables 4.2.6.8 and 6.1.1.4'
O O 0.0106 0.0060 'International Tables Vol C Tables 4.2.6.8 and 6.1.1.4'
Co Co 0.3494 0.9721 'International Tables Vol C Tables 4.2.6.8 and 6.1.1.4'

loop_
_geom_angle_atom_site_label_1
_geom_angle_atom_site_label_2
_geom_angle_atom_site_label_3
_geom_angle
_geom_angle_site_symmetry_1
_geom_angle_site_symmetry_3
_geom_angle_publ_flag
N1 C1 N2 112.7(6) . . ?
N1 C1 H1 123.7 . . ?
N2 C1 H1 123.7 . . ?
C2S C1S O1S 75(2) . . ?
C2S C1S H1S1 116.2 . . ?
O1S C1S H1S1 116.1 . . ?
C2S C1S H1S2 115.9 . . ?
O1S C1S H1S2 115.9 . . ?
H1S1 C1S H1S2 113.0 . . ?
C3 C2 N1 109.0(6) . . ?
C3 C2 H2 125.5 . . ?
N1 C2 H2 125.5 . . ?
C1S C2S H2S1 109.3 . . ?
C1S C2S H2S2 109.4 . . ?
H2S1 C2S H2S2 109.5 . . ?
C1S C2S H2S3 109.7 . . ?
H2S1 C2S H2S3 109.5 . . ?
H2S2 C2S H2S3 109.5 . . ?
C2 C3 N2 107.5(6) . . ?
C2 C3 H3 126.3 . . ?
N2 C3 H3 126.3 . . ?
C4S C3S O2S 109.9(14) . . ?
C4S C3S H35A 109.7 . . ?
O2S C3S H35A 109.7 . . ?
C4S C3S H35B 109.7 . . ?
O2S C3S H35B 109.7 . . ?
H35A C3S H35B 108.2 . . ?
N2 C4 C5 111.9(5) . . ?
N2 C4 H4A 109.2 . . ?
C5 C4 H4A 109.2 . . ?
N2 C4 H4B 109.2 . . ?
C5 C4 H4B 109.2 . . ?
H4A C4 H4B 107.9 . . ?
C3S C4S H3S1 109.5 . . ?
C3S C4S H3S2 109.5 . . ?
H3S1 C4S H3S2 109.5 . . ?
C3S C4S H3S3 109.5 . . ?
H3S1 C4S H3S3 109.5 . . ?
H3S2 C4S H3S3 109.5 . . ?
C6 C5 C7 117.8(7) . . ?
C6 C5 C4 122.1(7) . . ?
C7 C5 C4 120.1(7) . . ?
C5 C6 C8 121.6(7) . . ?
C5 C6 H6 119.2 . . ?
C8 C6 H6 119.2 . . ?
C9 C7 C5 122.1(7) . . ?
C9 C7 H7 119.0 . . ?
C5 C7 H7 119.0 . . ?
C6 C8 C10 120.1(7) . . ?
C6 C8 H8 119.9 . . ?
C10 C8 H8 119.9 . . ?
C7 C9 C10 120.6(7) . . ?
C7 C9 H9 119.7 . . ?
C10 C9 H9 119.7 . . ?
C9 C10 C8 117.7(6) . . ?
C9 C10 C11 121.2(6) . . ?
C8 C10 C11 121.1(6) . . ?
C12 C11 C13 116.5(6) . . ?
C12 C11 C10 122.4(6) . . ?
C13 C11 C10 121.1(6) . . ?
C14 C12 C11 122.2(6) . . ?
C14 C12 H12 118.9 . . ?
C11 C12 H12 118.9 . . ?
C15 C13 C11 121.6(6) . . ?
C15 C13 H13 119.2 . . ?
C11 C13 H13 119.2 . . ?
C12 C14 C16 120.5(6) . . ?
C12 C14 H14 119.7 . . ?
C16 C14 H14 119.7 . . ?
C13 C15 C16 121.7(6) . . ?
C13 C15 H15 119.2 . . ?
C16 C15 H15 119.2 . . ?
C14 C16 C15 117.5(6) . . ?
C14 C16 C17 124.2(6) . 1_446 ?
C15 C16 C17 118.3(6) . 1_446 ?
N4 C17 C16 113.2(6) . 1_664 ?
N4 C17 H17A 108.9 . . ?
C16 C17 H17A 108.9 1_664 . ?
N4 C17 H17B 108.9 . . ?
C16 C17 H17B 108.9 1_664 . ?
H17A C17 H17B 107.7 . . ?
N3 C18 N4 112.0(6) . . ?
N3 C18 H18 124.0 . . ?
N4 C18 H18 124.0 . . ?
C20 C19 N4 106.6(6) . . ?
C20 C19 H19 126.7 . . ?
N4 C19 H19 126.7 . . ?
C19 C20 N3 109.1(5) . . ?
C19 C20 H20 125.5 . . ?
N3 C20 H20 125.5 . . ?
N5 C21 N6 112.3(6) . . ?
N5 C21 H21 123.9 . . ?
N6 C21 H21 123.9 . . ?
C23 C22 N5 109.1(6) . . ?
C23 C22 H22 125.5 . . ?
N5 C22 H22 125.5 . . ?
C22 C23 N6 108.2(6) . . ?
C22 C23 H23 125.9 . . ?
N6 C23 H23 125.9 . . ?
N6 C24 C25 110.3(7) . . ?
N6 C24 H24A 109.6 . . ?
C25 C24 H24A 109.6 . . ?
N6 C24 H24B 109.6 . . ?
C25 C24 H24B 109.6 . . ?
H24A C24 H24B 108.1 . . ?
C27 C25 C26 117.0(10) . . ?
C27 C25 C24 121.2(9) . . ?
C26 C25 C24 121.6(9) . . ?
C28 C26 C25 122.1(8) . . ?
C28 C26 H26 119.0 . . ?
C25 C26 H26 119.0 . . ?
C29 C27 C25 121.9(9) . . ?
C29 C27 H27 119.0 . . ?
C25 C27 H27 119.0 . . ?
C26 C28 C30 121.8(9) . . ?
C26 C28 H28 119.1 . . ?
C30 C28 H28 119.1 . . ?
C27 C29 C30 122.1(8) . . ?
C27 C29 H29 118.9 . . ?
C30 C29 H29 118.9 . . ?
C29 C30 C28 115.1(9) . . ?
C29 C30 C31 122.3(7) . . ?
C28 C30 C31 122.6(8) . . ?
C33 C31 C32 117.8(10) . . ?
C33 C31 C30 120.9(8) . . ?
C32 C31 C30 121.3(9) . . ?
C34 C32 C31 121.0(9) . . ?
C34 C32 H32 119.5 . . ?
C31 C32 H32 119.5 . . ?
C35 C33 C31 120.8(9) . . ?
C35 C33 H33 119.6 . . ?
C31 C33 H33 119.6 . . ?
C32 C34 C36 121.0(9) . 1_565 ?
C32 C34 H34 119.5 . . ?
C36 C34 H34 119.5 1_565 . ?
C33 C35 C36 121.3(9) . 1_565 ?
C33 C35 H35 119.4 . . ?
C36 C35 H35 119.4 1_565 . ?
C34 C36 C37 120.8(9) 1_545 . ?
C35 C36 C37 121.0(10) 1_545 . ?
N8 C37 C36 113.7(8) . . ?
N8 C37 H37A 108.8 . . ?
C36 C37 H37A 108.8 . . ?
N8 C37 H37B 108.8 . . ?
C36 C37 H37B 108.8 . . ?
H37A C37 H37B 107.7 . . ?
N7 C38 N8 112.8(7) . . ?
N7 C38 H38 123.6 . . ?
N8 C38 H38 123.6 . . ?
N8 C39 C40 108.1(7) . . ?
N8 C39 H39 126.0 . . ?
C40 C39 H39 126.0 . . ?
N7 C40 C39 106.8(8) . . ?
N7 C40 H40 126.6 . . ?
C39 C40 H40 126.6 . . ?
N9 C41 N10 112.8(5) . . ?
N9 C41 H41 123.6 . . ?
N10 C41 H41 123.6 . . ?
C43 C42 N9 109.5(5) . . ?
C43 C42 H42 125.2 . . ?
N9 C42 H42 125.2 . . ?
C42 C43 N10 107.2(5) . . ?
C42 C43 H43 126.4 . . ?
N10 C43 H43 126.4 . . ?
N10 C44 C45 113.9(6) . . ?
N10 C44 H44A 108.8 . . ?
C45 C44 H44A 108.8 . . ?
N10 C44 H44B 108.8 . . ?
C45 C44 H44B 108.8 . . ?
H44A C44 H44B 107.7 . . ?
C47 C45 C46 115.9(7) . . ?
C47 C45 C44 124.3(6) . . ?
C46 C45 C44 119.0(7) . . ?
C45 C46 C48 119.5(10) . . ?
C45 C46 H46 120.3 . . ?
C48 C46 H46 120.3 . . ?
C45 C47 C49 122.8(7) . . ?
C45 C47 H47 118.6 . . ?
C49 C47 H47 118.6 . . ?
C50 C48 C46 123.6(10) . . ?
C50 C48 H48 118.2 . . ?
C46 C48 H48 118.2 . . ?
C50 C49 C47 122.2(7) . . ?
C50 C49 H49 118.9 . . ?
C47 C49 H49 118.9 . . ?
C49 C50 C48 113.7(8) . . ?
C49 C50 C50 122.3(8) . 2_445 ?
C48 C50 C50 122.9(9) . 2_445 ?
C1 N1 C2 104.6(5) . . ?
C1 N1 Co1 125.9(5) . . ?
C2 N1 Co1 127.9(4) . . ?
C1 N2 C3 106.3(5) . . ?
C1 N2 C4 126.8(6) . . ?
C3 N2 C4 126.8(6) . . ?
C18 N3 C20 105.4(5) . . ?
C18 N3 Co2 124.4(5) . . ?
C20 N3 Co2 130.0(4) . . ?
C18 N4 C19 106.9(5) . . ?
C18 N4 C17 126.0(6) . . ?
C19 N4 C17 126.9(6) . . ?
C21 N5 C22 104.9(5) . . ?
C21 N5 Co1 127.1(5) . . ?
C22 N5 Co1 125.4(5) . . ?
C21 N6 C23 105.5(6) . . ?
C21 N6 C24 127.7(8) . . ?
C23 N6 C24 126.2(7) . . ?
C38 N7 C40 106.0(6) . . ?
C38 N7 Co1 127.0(5) . . ?
C40 N7 Co1 125.7(6) . . ?
C39 N8 C38 106.3(7) . . ?
C39 N8 C37 123.7(8) . . ?
C38 N8 C37 129.8(8) . . ?
C41 N9 C42 105.0(5) . . ?
C41 N9 Co2 130.2(4) . . ?
C42 N9 Co2 124.7(4) . . ?
C41 N10 C43 105.4(5) . . ?
C41 N10 C44 126.9(6) . . ?
C43 N10 C44 127.7(6) . . ?
O103 N100 O101 127.0(15) . . ?
O103 N100 O102 102.5(16) . . ?
O101 N100 O102 130.6(14) . . ?
O201 N200 O203 130.2(13) . . ?
O201 N200 O202 117.5(10) . . ?
O203 N200 O202 111.3(12) . . ?
C1S O1S H1S 109.4 . . ?
C3S O2S H2S 109.5 . . ?
N7 Co1 N7 180.0(3) 2_556 . ?
N7 Co1 N5 91.6(2) 2_556 2_556 ?
N7 Co1 N5 88.4(2) . 2_556 ?
N7 Co1 N5 88.4(2) 2_556 . ?
N7 Co1 N5 91.6(2) . . ?
N5 Co1 N5 180.000(1) 2_556 . ?
N7 Co1 N1 92.8(2) 2_556 . ?
N7 Co1 N1 87.2(2) . . ?
N5 Co1 N1 89.6(2) 2_556 . ?
N5 Co1 N1 90.4(2) . . ?
N7 Co1 N1 87.2(2) 2_556 2_556 ?
N7 Co1 N1 92.8(2) . 2_556 ?
N5 Co1 N1 90.4(2) 2_556 2_556 ?
N5 Co1 N1 89.6(2) . 2_556 ?
N1 Co1 N1 180.0(4) . 2_556 ?
O1W Co2 O1W 180.00(13) . 2 ?
O1W Co2 N3 88.6(2) . 2 ?
O1W Co2 N3 91.4(2) 2 2 ?
O1W Co2 N3 91.4(2) . . ?
O1W Co2 N3 88.6(2) 2 . ?
N3 Co2 N3 180.0(4) 2 . ?
O1W Co2 N9 92.8(2) . . ?
O1W Co2 N9 87.2(2) 2 . ?
N3 Co2 N9 86.3(2) 2 . ?
N3 Co2 N9 93.7(2) . . ?
O1W Co2 N9 87.2(2) . 2 ?
O1W Co2 N9 92.8(2) 2 2 ?
N3 Co2 N9 93.7(2) 2 2 ?
N3 Co2 N9 86.3(2) . 2 ?
N9 Co2 N9 180.0(3) . 2 ?
Co2 O1W H2W 119(4) . . ?
Co2 O1W H1W 127(5) . . ?
H2W O1W H1W 107(3) . . ?

loop_
_geom_bond_atom_site_label_1
_geom_bond_atom_site_label_2
_geom_bond_distance
_geom_bond_site_symmetry_2
_geom_bond_publ_flag
C1 N1 1.319(8) . ?
C1 N2 1.333(9) . ?
C1 H1 0.9300 . ?
C1S C2S 1.76(4) . ?
C1S O1S 1.81(4) . ?
C1S H1S1 0.9700 . ?
C1S H1S2 0.9700 . ?
C2 C3 1.353(10) . ?
C2 N1 1.380(9) . ?
C2 H2 0.9300 . ?
C2S H2S1 0.9600 . ?
C2S H2S2 0.9600 . ?
C2S H2S3 0.9600 . ?
C3 N2 1.354(9) . ?
C3 H3 0.9300 . ?
C3S C4S 1.45(2) . ?
C3S O2S 1.500(17) . ?
C3S H35A 0.9700 . ?
C3S H35B 0.9700 . ?
C4 N2 1.472(8) . ?
C4 C5 1.515(9) . ?
C4 H4A 0.9700 . ?
C4 H4B 0.9700 . ?
C4S H3S1 0.9600 . ?
C4S H3S2 0.9600 . ?
C4S H3S3 0.9600 . ?
C5 C6 1.377(10) . ?
C5 C7 1.379(11) . ?
C6 C8 1.392(10) . ?
C6 H6 0.9300 . ?
C7 C9 1.375(10) . ?
C7 H7 0.9300 . ?
C8 C10 1.402(10) . ?
C8 H8 0.9300 . ?
C9 C10 1.396(10) . ?
C9 H9 0.9300 . ?
C10 C11 1.494(9) . ?
C11 C12 1.388(9) . ?
C11 C13 1.403(10) . ?
C12 C14 1.388(9) . ?
C12 H12 0.9300 . ?
C13 C15 1.363(9) . ?
C13 H13 0.9300 . ?
C14 C16 1.389(10) . ?
C14 H14 0.9300 . ?
C15 C16 1.399(9) . ?
C15 H15 0.9300 . ?
C16 C17 1.509(9) 1_446 ?
C17 N4 1.480(8) . ?
C17 C16 1.509(9) 1_664 ?
C17 H17A 0.9700 . ?
C17 H17B 0.9700 . ?
C18 N3 1.310(8) . ?
C18 N4 1.330(9) . ?
C18 H18 0.9300 . ?
C19 C20 1.348(10) . ?
C19 N4 1.368(9) . ?
C19 H19 0.9300 . ?
C20 N3 1.378(9) . ?
C20 H20 0.9300 . ?
C21 N5 1.313(10) . ?
C21 N6 1.343(9) . ?
C21 H21 0.9300 . ?
C22 C23 1.322(11) . ?
C22 N5 1.391(8) . ?
C22 H22 0.9300 . ?
C23 N6 1.372(11) . ?
C23 H23 0.9300 . ?
C24 N6 1.463(12) . ?
C24 C25 1.501(15) . ?
C24 H24A 0.9700 . ?
C24 H24B 0.9700 . ?
C25 C27 1.394(12) . ?
C25 C26 1.394(14) . ?
C26 C28 1.354(14) . ?
C26 H26 0.9300 . ?
C27 C29 1.364(13) . ?
C27 H27 0.9300 . ?
C28 C30 1.437(11) . ?
C28 H28 0.9300 . ?
C29 C30 1.409(12) . ?
C29 H29 0.9300 . ?
C30 C31 1.465(13) . ?
C31 C33 1.406(12) . ?
C31 C32 1.405(12) . ?
C32 C34 1.368(14) . ?
C32 H32 0.9300 . ?
C33 C35 1.362(14) . ?
C33 H33 0.9300 . ?
C34 C36 1.392(14) 1_565 ?
C34 H34 0.9300 . ?
C35 C36 1.401(13) 1_565 ?
C35 H35 0.9300 . ?
C36 C34 1.392(14) 1_545 ?
C36 C35 1.401(13) 1_545 ?
C36 C37 1.516(15) . ?
C37 N8 1.464(12) . ?
C37 H37A 0.9700 . ?
C37 H37B 0.9700 . ?
C38 N7 1.315(10) . ?
C38 N8 1.322(10) . ?
C38 H38 0.9300 . ?
C39 N8 1.299(14) . ?
C39 C40 1.411(15) . ?
C39 H39 0.9300 . ?
C40 N7 1.325(11) . ?
C40 H40 0.9300 . ?
C41 N9 1.299(9) . ?
C41 N10 1.354(8) . ?
C41 H41 0.9300 . ?
C42 C43 1.339(9) . ?
C42 N9 1.385(8) . ?
C42 H42 0.9300 . ?
C43 N10 1.375(8) . ?
C43 H43 0.9300 . ?
C44 N10 1.464(9) . ?
C44 C45 1.517(9) . ?
C44 H44A 0.9700 . ?
C44 H44B 0.9700 . ?
C45 C47 1.345(10) . ?
C45 C46 1.354(12) . ?
C46 C48 1.398(13) . ?
C46 H46 0.9300 . ?
C47 C49 1.381(10) . ?
C47 H47 0.9300 . ?
C48 C50 1.371(14) . ?
C48 H48 0.9300 . ?
C49 C50 1.337(10) . ?
C49 H49 0.9300 . ?
C50 C50 1.487(14) 2_445 ?
N1 Co1 2.177(5) . ?
N3 Co2 2.153(6) . ?
N5 Co1 2.154(5) . ?
N7 Co1 2.140(5) . ?
N9 Co2 2.156(5) . ?
N100 O103 1.268(15) . ?
N100 O101 1.36(2) . ?
N100 O102 1.427(16) . ?
N200 O201 1.125(12) . ?
N200 O203 1.209(11) . ?
N200 O202 1.267(14) . ?
O1S H1S 0.8200 . ?
O2S H2S 0.8200 . ?
Co1 N7 2.140(5) 2_556 ?
Co1 N5 2.154(5) 2_556 ?
Co1 N1 2.177(5) 2_556 ?
Co2 O1W 2.130(5) . ?
Co2 O1W 2.130(5) 2 ?
Co2 N3 2.153(6) 2 ?
Co2 N9 2.156(5) 2 ?
O1W H2W 0.94(2) . ?
O1W H1W 0.94(2) . ?
